data_2006089
loop_
_publ_author_name
'Gallagher, John F.'
'Ferguson, George'
'McAlees, Alan J.'

_publ_section_title
Bis(\m-2,2,6,6,10,10-hexamethyl-4,8-dioxaundecanedioato-<i>O</i>^1^,<i>O</i>^11^:<i>O</i>^1'^,<i>O</i>^11'^)bis(pyridine-<i>N</i>)dirhodium(II)(<i>Rh</i>---<i>Rh</i>)
_journal_issue 5
_journal_name_full 'Acta Crystallographica Section C'
_journal_page_first 576
_journal_page_last 579
_journal_paper_doi 10.1107/S010827019700142X
_journal_volume 53
_journal_year 1997
_chemical_formula_iupac '[Rh2 (C5 H5 N)2 (C15 H26 O6)2]'
_chemical_formula_moiety 'C40 H62 N2 O12 Rh2 '
_chemical_formula_sum 'C40 H62 N2 O12 Rh2'
_chemical_formula_weight 968.74
_chemical_name_systematic Bis(2,2,6,6,10,10-hexamethyl-4,8-dioxaundecanedioate)bis(pyridine)dirhodium(II)
_space_group_IT_number 2
_symmetry_cell_setting triclinic
_symmetry_space_group_name_Hall '-P 1'
_symmetry_space_group_name_H-M 'P -1'
_cell_angle_alpha 76.542(4)
_cell_angle_beta 65.033(4)
_cell_angle_gamma 73.103(4)
_cell_formula_units_Z 1
_cell_length_a 10.4657(6)
_cell_length_b 10.8221(5)
_cell_length_c 11.4160(5)
_cell_measurement_reflns_used 25
_cell_measurement_temperature 294.0(10)
_cell_measurement_theta_max 19.85
_cell_measurement_theta_min 16.65
_cell_volume 1112.49(10)
_computing_cell_refinement 'SET4 and CELDIM CAD-4 Software'
_computing_data_collection 'CAD4 Software (Enraf-Nonius 1992)'
_computing_data_reduction 'DATRD2 in NRCVAX94 (Gabe, Le Page, Charland, Lee & White, 1989)'
_computing_molecular_graphics 'NRCVAX94, PLATON (Spek, 1996a), PLUTON (Spek, 1996b)'
_computing_publication_material 'NRCVAX94, SHELXL93 and WordPerfect macro PREPCIF (Ferguson, 1996)'
_computing_structure_refinement 'NRCVAX94 and SHELXL93 (Sheldrick, 1993)'
_computing_structure_solution 'Patterson heavy-atom method and NRCVAX94'
_diffrn_ambient_temperature 294.0(10)
_diffrn_measurement_device 'Enraf-Nonius CAD-4'
_diffrn_measurement_method \q/2\q
_diffrn_radiation_monochromator graphite
_diffrn_radiation_source 'X-ray tube'
_diffrn_radiation_type 'Molybdenum K\a'
_diffrn_radiation_wavelength 0.7107
_diffrn_reflns_av_R_equivalents 0.0000
_diffrn_reflns_av_sigmaI/netI 0.0177
_diffrn_reflns_limit_h_max 14
_diffrn_reflns_limit_h_min -13
_diffrn_reflns_limit_k_max 15
_diffrn_reflns_limit_k_min 0
_diffrn_reflns_limit_l_max 16
_diffrn_reflns_limit_l_min -15
_diffrn_reflns_number 6464
_diffrn_reflns_theta_max 29.9
_diffrn_reflns_theta_min 2.0
_diffrn_standards_decay_% 'no decay, variation 1.0'
_diffrn_standards_interval_time 40
_diffrn_standards_number 3
_exptl_absorpt_coefficient_mu 0.801
_exptl_absorpt_correction_T_max 0.838
_exptl_absorpt_correction_T_min 0.763
_exptl_absorpt_correction_type 'empirical via \y-scans (North, Phillips & Matthews, 1968)'
_exptl_crystal_colour pink-red
_exptl_crystal_density_diffrn 1.446
_exptl_crystal_density_meas ?
_exptl_crystal_description block
_exptl_crystal_F_000 502
_exptl_crystal_size_max 0.40
_exptl_crystal_size_mid 0.35
_exptl_crystal_size_min 0.22
_refine_diff_density_max 0.315
_refine_diff_density_min -0.401
_refine_ls_extinction_coef 0.0026(3)
_refine_ls_extinction_method SHELXL93
_refine_ls_goodness_of_fit_all 1.028
_refine_ls_goodness_of_fit_obs 1.070
_refine_ls_hydrogen_treatment 'H atoms riding (C-H 0.93--0.97\%A)'
_refine_ls_matrix_type full
_refine_ls_number_parameters 306
_refine_ls_number_reflns 6464
_refine_ls_number_restraints 38
_refine_ls_restrained_S_all 1.025
_refine_ls_restrained_S_obs 1.067
_refine_ls_R_factor_all 0.0270
_refine_ls_R_factor_obs .0195
_refine_ls_shift/esd_max -0.003
_refine_ls_shift/esd_mean 0.000
_refine_ls_structure_factor_coef Fsqd
_refine_ls_weighting_details 'w = 1/[\s^2^(Fo^2^)+(0.0219P)^2^+0.2432P] where P=(Fo^2^+2Fc^2^)/3'
_refine_ls_weighting_scheme calc
_refine_ls_wR_factor_all 0.0462
_refine_ls_wR_factor_obs .0447
_reflns_number_observed 5634
_reflns_number_total 6464
_reflns_observed_criterion >2\s(I)
_cod_data_source_file ab1452.cif
_cod_data_source_block I
_cod_depositor_comments
;
The following automatic conversions were performed:
'_symmetry_cell_setting' value 'Triclinic' changed to 'triclinic'
according to '/home/saulius/struct/CIF-dictionaries/cif_core.dic'
dictionary named 'cif_core.dic' version 2.4.1 from 2010-06-29.

Automatic conversion script
Id: cif_fix_enum 1527 2010-12-29 10:47:43Z saulius 

The following automatic conversions were performed:

'_symmetry_cell_setting' value 'Triclinic' changed to 'triclinic'
according to /home/saulius/struct/CIF-dictionaries/cif_core.dic
dictionary named 'cif_core.dic' version 2.4.1 from 2010-06-29.

Automatic conversion script
Id: cif_fix_values 1715 2011-07-08 13:25:40Z adriana 

The following automatic conversions were performed:

'_exptl_crystal_density_meas' value 'not measured' was changed to '?'
- the value is perceived as not measured.

Automatic conversion script
Id: cif_fix_values 3008 2015-01-20 13:52:24Z robertas 

The following automatic conversions were performed:

'_refine_ls_weighting_scheme' value 'calc w =
1/[\s^2^(Fo^2^)+(0.0219P)^2^+0.2432P] where P=(Fo^2^+2Fc^2^)/3' was
changed to 'calc'. New tag '_refine_ls_weighting_details' was
created. The value of the new tag was set to 'w =
1/[\s^2^(Fo^2^)+(0.0219P)^2^+0.2432P] where P=(Fo^2^+2Fc^2^)/3'.

Automatic conversion script
Id: cif_fix_values 3143 2015-03-26 13:38:13Z robertas 
;
_cod_original_cell_volume 1112.50(10)
_cod_database_code 2006089

loop_
_symmetry_equiv_pos_as_xyz
'x, y, z'
'-x, -y, -z'

loop_
_atom_site_aniso_label
_atom_site_aniso_U_11
_atom_site_aniso_U_22
_atom_site_aniso_U_33
_atom_site_aniso_U_12
_atom_site_aniso_U_13
_atom_site_aniso_U_23
Rh1 .02944(5) .02119(5) .02851(5) -.00492(3) -.00997(3) -.00682(3)
O11 .0325(5) .0286(5) .0503(6) -.0016(4) -.0140(4) -.0156(4)
O12 .0314(5) .0284(5) .0475(6) -.0035(4) -.0136(4) -.0120(4)
O21 .0482(6) .0298(5) .0317(5) -.0138(4) -.0149(4) -.0037(4)
O22 .0472(6) .0324(5) .0302(4) -.0158(4) -.0136(4) -.0042(4)
C1 .0314(6) .0266(6) .0322(6) -.0038(5) -.0097(5) -.0049(5)
C2 .0291(8) .0304(8) .0443(9) -.0029(5) -.0077(6) -.0093(6)
C21 .0430(9) .0497(11) .0492(11) -.0040(9) -.0034(7) -.0193(8)
C22 .0356(9) .0445(10) .071(2) -.0112(7) -.0093(9) -.0114(10)
C3 .0420(9) .0310(7) .0564(10) -.0023(6) -.0214(7) -.0088(7)
O4 .0716(10) .0320(6) .0520(8) -.0029(6) -.0287(7) -.0049(5)
C5 .0560(10) .0354(8) .0591(11) -.0054(7) -.0278(9) -.0002(7)
C6 .0454(10) .0454(10) .0533(11) -.0101(8) -.0265(9) .0014(8)
C61 .0631(13) .0668(14) .0655(14) -.0108(10) -.0319(11) .0135(11)
C62 .0529(12) .081(2) .080(2) -.0201(11) -.0320(12) -.0097(12)
C7 .0530(10) .0449(10) .0579(12) -.0129(8) -.0270(9) -.0079(9)
O8 .0477(7) .0403(7) .0770(11) -.0042(5) -.0342(7) -.0132(7)
C9 .0537(10) .0389(9) .0387(8) -.0093(7) -.0233(7) -.0052(6)
C10 .0372(9) .0346(8) .0297(8) -.0102(6) -.0107(6) -.0040(5)
C101 .062(2) .0440(12) .0397(11) -.0274(10) -.0167(9) .0032(7)
C102 .0369(11) .061(2) .0448(13) -.0045(8) -.0043(7) -.0142(9)
C11 .0302(6) .0283(6) .0315(6) -.0049(5) -.0113(5) -.0055(5)
N31 .0364(6) .0294(6) .0397(6) -.0063(5) -.0138(5) -.0090(5)
C32 .0420(8) .0489(9) .0459(8) -.0187(7) -.0082(7) -.0120(7)
C33 .0516(10) .0517(10) .0682(11) -.0275(8) -.0195(9) -.0057(8)
C34 .0625(11) .0486(10) .0860(14) -.0198(9) -.0267(10) -.0256(10)
C35 .0883(15) .0691(13) .0596(11) -.0327(12) -.0104(10) -.0337(10)
C36 .0728(12) .0495(9) .0421(8) -.0279(9) -.0116(8) -.0119(7)

loop_
_atom_site_label
_atom_site_fract_x
_atom_site_fract_y
_atom_site_fract_z
_atom_site_U_iso_or_equiv
_atom_site_thermal_displace_type
_atom_site_calc_flag
_atom_site_refinement_flags
_atom_site_occupancy
_atom_site_disorder_group
_atom_site_type_symbol
Rh1 .529800(10) .087560(10) .024500(10) .02623(3) Uani d . 1 . Rh
O11 .31949(10) .18279(9) .06832(10) .0370(2) Uani d . 1 . O
O12 .26204(10) .01676(9) .02738(10) .0357(2) Uani d . 1 . O
O21 .58051(11) .16705(9) -.16542(9) .0355(2) Uani d . 1 . O
O22 .52637(11) .00210(9) -.21159(9) .0353(2) Uani d . 1 . O
C1 .23110(14) .12692(12) .06334(13) .0313(2) Uani d D 1 . C
C2 .0744(2) .2031(2) .1048(2) .0368(6) Uani d P .943(3) 1 C
C21 .0334(2) .2611(2) .2302(2) .0513(6) Uani d P .943(3) 1 C
C22 -.0300(2) .1188(2) .1259(3) .0531(5) Uani d P .943(3) 1 C
C3 .0674(2) .3159(2) -.0024(2) .0429(4) Uani d P .943(3) 1 C
O4 .1083(2) .26649(12) -.12100(13) .0520(4) Uani d P .943(3) 1 O
C5 .1250(2) .3645(2) -.2288(2) .0502(4) Uani d P .943(3) 1 C
C6 .1481(2) .3093(2) -.3488(2) .0467(5) Uani d P .943(3) 1 C
C61 .1731(2) .4193(2) -.4626(2) .0673(6) Uani d P .943(3) 1 C
C62 .0147(3) .2614(3) -.3276(3) .0678(8) Uani d P .943(3) 1 C
C7 .2777(2) .1960(2) -.3791(2) .0491(4) Uani d P .943(3) 1 C
O8 .4025(2) .23639(13) -.3974(2) .0515(4) Uani d P .943(3) 1 O
C9 .5338(2) .1449(2) -.4480(2) .0419(4) Uani d P .943(3) 1 C
C10 .6364(2) .1526(2) -.38832(14) .0340(5) Uani d P .943(3) 1 C
C101 .6590(4) .2910(2) -.4151(2) .0476(8) Uani d P .943(3) 1 C
C102 .7812(2) .0568(4) -.4458(2) .0517(11) Uani d P .943(3) 1 C
C2D .0753(6) .2049(11) .0957(10) .039(9) Uiso d PD .057(3) 2 C
C21D .0129(17) .239(2) .2350(10) .032(6) Uiso d PD .057(3) 2 C
C22D -.0155(12) .1233(19) .085(2) .032(6) Uiso d PD .057(3) 2 C
C3D .0727(17) .3303(8) .0007(14) .034(4) Uiso d PD .057(3) 2 C
O4D .0443(10) .3109(15) -.1041(10) .032(3) Uiso d PD .057(3) 2 O
C5D .1737(15) .2462(16) -.1959(12) .034(4) Uiso d PD .057(3) 2 C
C6D .1676(13) .2809(16) -.3313(11) .039(9) Uiso d PD .057(3) 2 C
C61D .170(3) .4248(16) -.3790(16) .058(8) Uiso d PD .057(3) 2 C
C62D .0280(15) .256(4) -.325(2) .058(8) Uiso d PD .057(3) 2 C
C7D .2976(15) .1969(19) -.4259(15) .034(4) Uiso d PD .057(3) 2 C
O8D .4259(13) .2334(16) -.4466(16) .032(3) Uiso d PD .057(3) 2 O
C9D .537(2) .120(2) -.4487(12) .034(4) Uiso d PD .057(3) 2 C
C10D .6351(16) .142(3) -.3906(5) .039(9) Uiso d PD .057(3) 2 C
C11D .644(5) .286(4) -.422(3) .06(2) Uiso d PD .057(3) 2 C
C12D .7868(13) .058(6) -.4494(15) .06(2) Uiso d PD .057(3) 2 C
C11 .57386(14) .10499(12) -.24283(12) .0302(2) Uani d D 1 . C
N31 .57986(13) .25410(11) .07273(12) .0348(2) Uani d . 1 . N
C32 .6577(2) .3327(2) -.0195(2) .0455(3) Uani d . 1 . C
C33 .6756(2) .4452(2) .0040(2) .0550(4) Uani d . 1 . C
C34 .6111(2) .4771(2) .1280(2) .0614(5) Uani d . 1 . C
C35 .5349(3) .3939(2) .2250(2) .0704(6) Uani d . 1 . C
C36 .5207(2) .2845(2) .1929(2) .0540(4) Uani d . 1 . C
H21A .0369 .1919 .2996 .077 Uiso calc PR .943(3) 1 H
H21B -.0626 .3145 .2533 .077 Uiso calc PR .943(3) 1 H
H21C .1002 .3131 .2159 .077 Uiso calc PR .943(3) 1 H
H22A -.0244 .0482 .1936 .080 Uiso calc PR .943(3) 1 H
H22B -.0044 .0846 .0466 .080 Uiso calc PR .943(3) 1 H
H22C -.1267 .1708 .1507 .080 Uiso calc PR .943(3) 1 H
H3A -.0300 .3690 .0215 .051 Uiso calc PR .943(3) 1 H
H3B .1318 .3702 -.0133 .051 Uiso calc PR .943(3) 1 H
H5A .2071 .3999 -.2455 .060 Uiso calc PR .943(3) 1 H
H5B .0395 .4345 -.2096 .060 Uiso calc PR .943(3) 1 H
H61A .0907 .4908 -.4429 .101 Uiso calc PR .943(3) 1 H
H61B .1866 .3881 -.5401 .101 Uiso calc PR .943(3) 1 H
H61C .2575 .4479 -.4761 .101 Uiso calc PR .943(3) 1 H
H62A -.0685 .3322 -.3082 .102 Uiso calc PR .943(3) 1 H
H62B -.0003 .1926 -.2561 .102 Uiso calc PR .943(3) 1 H
H62C .0294 .2296 -.4050 .102 Uiso calc PR .943(3) 1 H
H7A .2607 .1256 -.3078 .059 Uiso calc PR .943(3) 1 H
H7B .2919 .1640 -.4573 .059 Uiso calc PR .943(3) 1 H
H9A .5765 .1642 -.5421 .050 Uiso calc PR .943(3) 1 H
H9B .5158 .0578 -.4269 .050 Uiso calc PR .943(3) 1 H
H10A .7237 .2946 -.3770 .071 Uiso calc PR .943(3) 1 H
H10B .5679 .3494 -.3776 .071 Uiso calc PR .943(3) 1 H
H10C .6995 .3163 -.5074 .071 Uiso calc PR .943(3) 1 H
H10D .8463 .0613 -.4085 .078 Uiso calc PR .943(3) 1 H
H10E .8222 .0794 -.5385 .078 Uiso calc PR .943(3) 1 H
H10F .7655 -.0300 -.4262 .078 Uiso calc PR .943(3) 1 H
H21D .0145 .1600 .2947 .048 Uiso calc PR .057(3) 2 H
H21E -.0849 .2876 .2555 .048 Uiso calc PR .057(3) 2 H
H21F .0698 .2899 .2421 .048 Uiso calc PR .057(3) 2 H
H22D -.0138 .0446 .1442 .048 Uiso calc PR .057(3) 2 H
H22E .0236 .1021 -.0028 .048 Uiso calc PR .057(3) 2 H
H22F -.1133 .1721 .1051 .048 Uiso calc PR .057(3) 2 H
H3D1 -.0016 .4002 .0456 .041 Uiso calc PR .057(3) 2 H
H3D2 .1650 .3549 -.0326 .041 Uiso calc PR .057(3) 2 H
H5D1 .1860 .1528 -.1708 .041 Uiso calc PR .057(3) 2 H
H5D2 .2557 .2721 -.1972 .041 Uiso calc PR .057(3) 2 H
H61D .1666 .4463 -.4641 .088 Uiso calc PR .057(3) 2 H
H61E .2578 .4409 -.3831 .088 Uiso calc PR .057(3) 2 H
H61F .0887 .4775 -.3198 .088 Uiso calc PR .057(3) 2 H
H62D .0244 .2784 -.4104 .088 Uiso calc PR .057(3) 2 H
H62E -.0535 .3095 -.2660 .088 Uiso calc PR .057(3) 2 H
H62F .0255 .1663 -.2954 .088 Uiso calc PR .057(3) 2 H
H7D1 .3034 .1058 -.3903 .041 Uiso calc PR .057(3) 2 H
H7D2 .2863 .2085 -.5082 .041 Uiso calc PR .057(3) 2 H
H9D1 .5932 .1015 -.5377 .041 Uiso calc PR .057(3) 2 H
H9D2 .4949 .0463 -.3987 .041 Uiso calc PR .057(3) 2 H
H11A .6823 .3088 -.5147 .091 Uiso calc PR .057(3) 2 H
H11B .7057 .2992 -.3857 .091 Uiso calc PR .057(3) 2 H
H11C .5490 .3388 -.3852 .091 Uiso calc PR .057(3) 2 H
H12A .7820 -.0318 -.4300 .091 Uiso calc PR .057(3) 2 H
H12B .8483 .0723 -.4130 .091 Uiso calc PR .057(3) 2 H
H12C .8252 .0819 -.5421 .091 Uiso calc PR .057(3) 2 H
H32 .7025 .3113 -.1040 .055 Uiso calc R 1 . H
H33 .7306 .4981 -.0635 .066 Uiso calc R 1 . H
H34 .6187 .5534 .1463 .074 Uiso calc R 1 . H
H35 .4934 .4109 .3110 .084 Uiso calc R 1 . H
H36 .4670 .2297 .2589 .065 Uiso calc R 1 . H

loop_
_atom_type_symbol
_atom_type_description
_atom_type_scat_dispersion_real
_atom_type_scat_dispersion_imag
_atom_type_scat_source
C C 0.0033 0.0016 'International Tables Vol C Tables 4.2.6.8 and 6.1.1.4'
H H 0.0000 0.0000 'International Tables Vol C Tables 4.2.6.8 and 6.1.1.4'
N N 0.0061 0.0033 'International Tables Vol C Tables 4.2.6.8 and 6.1.1.4'
O O 0.0106 0.0060 'International Tables Vol C Tables 4.2.6.8 and 6.1.1.4'
Rh Rh -1.1178 0.9187 'International Tables Vol C Tables 4.2.6.8 and 6.1.1.4'

loop_
_geom_angle_atom_site_label_1
_geom_angle_atom_site_label_2
_geom_angle_atom_site_label_3
_geom_angle_site_symmetry_1
_geom_angle_site_symmetry_3
_geom_angle
_geom_angle_publ_flag
O11 Rh1 O21 . . 90.71(4) yes
O21 Rh1 O22 . 2_655 175.71(4) no
O11 Rh1 O22 . 2_655 88.65(4) no
O21 Rh1 O12 . 2_655 87.73(4) no
O11 Rh1 O12 . 2_655 175.48(4) yes
O22 Rh1 O12 2_655 2_655 92.59(4) no
O11 Rh1 N31 . . 90.94(4) yes
O21 Rh1 N31 . . 91.39(4) yes
O22 Rh1 N31 2_655 . 92.86(4) no
O12 Rh1 N31 2_655 . 93.34(4) no
O21 Rh1 Rh1 . 2_655 88.92(3) no
O11 Rh1 Rh1 . 2_655 87.67(3) no
O22 Rh1 Rh1 2_655 2_655 86.82(3) no
O12 Rh1 Rh1 2_655 2_655 88.05(3) no
N31 Rh1 Rh1 . 2_655 178.59(3) yes
C1 O11 Rh1 . . 119.37(8) no
C1 O12 Rh1 . 2_655 119.03(9) no
C11 O21 Rh1 . . 118.03(8) no
C11 O22 Rh1 . 2_655 120.11(8) no
O12 C1 O11 . . 125.78(12) no
O12 C1 C2 . . 118.67(12) no
O11 C1 C2 . . 115.55(12) no
C3 C2 C1 . . 107.00(13) ?
C3 C2 C22 . . 110.4(2) ?
C1 C2 C22 . . 112.36(13) ?
C3 C2 C21 . . 107.70(14) ?
C1 C2 C21 . . 108.93(14) ?
C22 C2 C21 . . 110.29(15) ?
O4 C3 C2 . . 109.52(13) ?
C5 O4 C3 . . 112.77(13) ?
O4 C5 C6 . . 110.4(2) ?
C7 C6 C5 . . 111.2(2) ?
C7 C6 C61 . . 109.8(2) ?
C5 C6 C61 . . 107.2(2) ?
C7 C6 C62 . . 108.4(2) ?
C5 C6 C62 . . 110.3(2) ?
C61 C6 C62 . . 110.0(2) ?
O8 C7 C6 . . 109.85(15) ?
C7 O8 C9 . . 114.50(14) ?
O8 C9 C10 . . 108.58(14) ?
C9 C10 C101 . . 110.3(2) ?
C9 C10 C11 . . 108.14(12) ?
C101 C10 C11 . . 112.44(14) ?
C9 C10 C102 . . 109.12(14) ?
C101 C10 C102 . . 110.53(15) ?
C11 C10 C102 . . 106.19(13) ?
O12 C1 C2D . . 117.5(5) ?
O11 C1 C2D . . 116.6(5) ?
C3D C2D C22D . . 109.5(3) ?
C3D C2D C1 . . 109.6(3) ?
C22D C2D C1 . . 109.5(3) ?
C3D C2D C21D . . 109.4(3) ?
C22D C2D C21D . . 109.4(9) ?
C1 C2D C21D . . 109.3(3) ?
O4D C3D C2D . . 109.6(3) ?
C5D O4D C3D . . 109.4(3) ?
O4D C5D C6D . . 109.8(3) ?
C5D C6D C61D . . 109.7(3) ?
C5D C6D C62D . . 109.6(3) ?
C61D C6D C62D . . 109.0(9) ?
C5D C6D C7D . . 109.5(3) ?
C61D C6D C7D . . 109.5(3) ?
C62D C6D C7D . . 109.5(3) ?
O8D C7D C6D . . 109.5(3) ?
C9D O8D C7D . . 109.6(3) ?
O8D C9D C10D . . 109.6(3) ?
C11D C10D C11 . . 109.6(3) ?
C11D C10D C9D . . 109.6(3) ?
C11 C10D C9D . . 109.5(3) ?
C11D C10D C12D . . 109.1(9) ?
C11 C10D C12D . . 109.5(3) ?
C9D C10D C12D . . 109.5(3) ?
O21 C11 O22 . . 125.84(12) ?
O21 C11 C10 . . 117.70(13) ?
O22 C11 C10 . . 116.36(13) ?
O21 C11 C10D . . 122.4(10) ?
O22 C11 C10D . . 111.6(10) ?
C36 N31 C32 . . 117.34(13) ?
C36 N31 Rh1 . . 120.82(10) ?
C32 N31 Rh1 . . 121.52(10) ?
N31 C32 C33 . . 123.2(2) ?
C34 C33 C32 . . 118.9(2) ?
C33 C34 C35 . . 118.4(2) ?
C34 C35 C36 . . 119.0(2) ?
N31 C36 C35 . . 123.1(2) ?

loop_
_geom_bond_atom_site_label_1
_geom_bond_atom_site_label_2
_geom_bond_site_symmetry_2
_geom_bond_distance
_geom_bond_publ_flag
Rh1 Rh1 2_655 2.4017(2) yes
Rh1 O11 . 2.0368(9) yes
Rh1 O12 2_655 2.0405(9) yes
Rh1 O21 . 2.0367(9) yes
Rh1 O22 2_655 2.0386(9) yes
Rh1 N31 . 2.2540(11) yes
O11 C1 . 1.269(2) yes
O12 C1 . 1.259(2) yes
O12 Rh1 2_655 2.0405(9) ?
O21 C11 . 1.262(2) yes
O22 C11 . 1.265(2) yes
O22 Rh1 2_655 2.0386(9) ?
C1 C2 . 1.528(2) ?
C2 C3 . 1.524(2) ?
C2 C21 . 1.541(2) ?
C2 C22 . 1.528(2) ?
C3 O4 . 1.420(2) ?
O4 C5 . 1.410(2) ?
C5 C6 . 1.519(3) ?
C6 C7 . 1.516(3) ?
C6 C61 . 1.532(3) ?
C6 C62 . 1.533(3) ?
C7 O8 . 1.414(2) ?
O8 C9 . 1.417(2) ?
C9 C10 . 1.524(2) ?
C10 C101 . 1.525(3) ?
C10 C11 . 1.527(2) ?
C10 C102 . 1.538(2) ?
N31 C36 . 1.322(2) ?
N31 C32 . 1.326(2) ?
C32 C33 . 1.383(2) ?
C33 C34 . 1.365(3) ?
C34 C35 . 1.372(3) ?
C35 C36 . 1.381(2) ?
C1 C2D . 1.531(3) ?
C2D C3D . 1.529(3) ?
C2D C22D . 1.530(3) ?
C2D C21D . 1.531(3) ?
C3D O4D . 1.421(3) ?
O4D C5D . 1.419(3) ?
C5D C6D . 1.528(3) ?
C6D C61D . 1.529(3) ?
C6D C62D . 1.530(3) ?
C6D C7D . 1.530(3) ?
C7D O8D . 1.419(3) ?
O8D C9D . 1.419(3) ?
C9D C10D . 1.530(3) ?
C10D C11D . 1.529(3) ?
C10D C11 . 1.530(3) ?
C10D C12D . 1.530(3) ?

loop_
_geom_torsion_atom_site_label_1
_geom_torsion_atom_site_label_2
_geom_torsion_atom_site_label_3
_geom_torsion_atom_site_label_4
_geom_torsion_site_symmetry_1
_geom_torsion
_geom_torsion_publ_flag
O21 Rh1 O11 C1 . 91.76(10) ?
O22 Rh1 O11 C1 2_655 -84.00(10) ?
O12 Rh1 O11 C1 2_655 22.0(6) ?
N31 Rh1 O11 C1 . -176.84(10) ?
Rh1 Rh1 O11 C1 2_655 2.88(10) ?
O11 Rh1 O21 C11 . -91.04(10) ?
O22 Rh1 O21 C11 2_655 -9.7(6) ?
O12 Rh1 O21 C11 2_655 84.72(10) ?
N31 Rh1 O21 C11 . 178.00(10) ?
Rh1 Rh1 O21 C11 2_655 -3.38(10) ?
Rh1 O12 C1 O11 2_655 1.6(2) ?
Rh1 O12 C1 C2 2_655 -178.72(10) ?
Rh1 O12 C1 C2D 2_655 177.3(4) ?
Rh1 O11 C1 O12 . -3.4(2) ?
Rh1 O11 C1 C2 . 176.89(10) ?
Rh1 O11 C1 C2D . -179.2(4) ?
O21 Rh1 N31 C36 . 155.73(14) ?
O11 Rh1 N31 C36 . 65.00(14) ?
O22 Rh1 N31 C36 2_655 -23.69(14) ?
O12 Rh1 N31 C36 2_655 -116.46(14) ?
Rh1 Rh1 N31 C36 2_655 53.3(14) ?
O21 Rh1 N31 C32 . -17.60(13) ?
O11 Rh1 N31 C32 . -108.33(12) ?
O22 Rh1 N31 C32 2_655 162.98(12) ?
O12 Rh1 N31 C32 2_655 70.21(12) ?
Rh1 Rh1 N31 C32 2_655 -120.0(13) ?
C36 N31 C32 C33 . -1.9(3) ?
Rh1 N31 C32 C33 . 171.60(13) ?
N31 C32 C33 C34 . 0.5(3) ?
C32 C33 C34 C35 . 2.0(3) ?
C33 C34 C35 C36 . -2.9(3) ?
C32 N31 C36 C35 . 1.0(3) ?
Rh1 N31 C36 C35 . -172.6(2) ?
C34 C35 C36 N31 . 1.4(4) ?
O12 C1 C2 C3 . -108.08(15) ?
O11 C1 C2 C3 . 71.7(2) ?
C2D C1 C2 C3 . -35.(9) ?
O12 C1 C2 C22 . 13.2(2) ?
O11 C1 C2 C22 . -167.0(2) ?
C2D C1 C2 C22 . 86.(9) ?
O12 C1 C2 C21 . 135.7(2) ?
O11 C1 C2 C21 . -44.5(2) ?
C2D C1 C2 C21 . -152.(9) ?
C1 C2 C3 O4 . 61.5(2) yes
C22 C2 C3 O4 . -61.1(2) ?
C21 C2 C3 O4 . 178.5(2) ?
C2 C3 O4 C5 . -171.24(14) yes
C3 O4 C5 C6 . -172.2(2) yes
O4 C5 C6 C7 . -57.1(2) yes
O4 C5 C6 C61 . -177.1(2) ?
O4 C5 C6 C62 . 63.2(2) ?
C5 C6 C7 O8 . -57.8(2) yes
C61 C6 C7 O8 . 60.7(2) ?
C62 C6 C7 O8 . -179.2(2) ?
C6 C7 O8 C9 . -169.7(2) yes
C7 O8 C9 C10 . -145.2(2) yes
O8 C9 C10 C101 . -56.6(2) ?
O8 C9 C10 C11 . 66.7(2) yes
O8 C9 C10 C102 . -178.2(2) ?
Rh1 O21 C11 O22 . 6.5(2) ?
Rh1 O21 C11 C10 . -169.68(10) ?
Rh1 O22 C11 O21 2_655 -6.0(2) ?
Rh1 O22 C11 C10 2_655 170.19(10) ?
C9 C10 C11 O21 . -138.47(15) ?
C101 C10 C11 O21 . -16.5(2) ?
C102 C10 C11 O21 . 104.5(2) ?
C9 C10 C11 O22 . 45.0(2) ?
C101 C10 C11 O22 . 167.0(2) ?
C102 C10 C11 O22 . -72.0(2) ?
C1 C2D C3D O4D . 95.0(10) ?
C2D C3D O4D C5D . -81.0(10) ?
C3D O4D C5D C6D . -153.0(10) ?
O4D C5D C6D C7D . -172.0(10) ?
C5D C6D C7D O8D . -68.0(10) ?
C6D C7D O8D C9D . 139.0(10) ?
C7D O8D C9D C10D . -146.0(10) ?
O8D C9D C10D C11 . 87(2) ?
